data_4103091
loop_
_publ_author_name
'Jie Ling'
'Jie Qiu'
'Ginger E. Sigmon'
'Matthew Ward'
'Jennifer E. S. Szymanowski'
'Peter C. Burns'

_publ_section_title
;
 Uranium Pyrophosphate/Methylenediphosphonate Polyoxometalate Cage
 Clusters
;
_journal_name_full 'Journal of the American Chemical Society'
_journal_page_first 13395
_journal_page_last 13402
_journal_paper_doi 10.1021/ja1048219
_journal_volume 132
_journal_year 2010
_chemical_formula_moiety '[(UO2)24(O2)24(CH2P2O6)12]'
_chemical_formula_sum 'C12 O168 P24 U24'
_chemical_formula_weight 9288.12
_chemical_name_common U24PCP12
_chemical_name_systematic
; 
 ? 
;
_space_group_IT_number 87
_symmetry_cell_setting tetragonal
_symmetry_space_group_name_Hall '-I 4'
_symmetry_space_group_name_H-M 'I 4/m'
_atom_sites_solution_hydrogens none
_atom_sites_solution_primary direct
_atom_sites_solution_secondary difmap
_audit_creation_method SHELXL-97
_cell_angle_alpha 90.00
_cell_angle_beta 90.00
_cell_angle_gamma 90.00
_cell_formula_units_Z 2
_cell_length_a 25.2370(8)
_cell_length_b 25.2370(8)
_cell_length_c 21.9026(7)
_cell_measurement_reflns_used 8944
_cell_measurement_temperature 100(2)
_cell_measurement_theta_max 28.53
_cell_measurement_theta_min 1.14
_cell_volume 13949.9(8)
_computing_cell_refinement 'SMART SAINT'
_computing_data_collection SMART
_computing_data_reduction SAINT
_computing_molecular_graphics 'SHELXP-97 (Sheldrick, 1997)'
_computing_publication_material 'SHELCIF-97 (Sheldrick, 2000)'
_computing_structure_refinement 'SHELXL-97 (Sheldrick, 1997)'
_computing_structure_solution 'SHELXS-97 (Sheldrick, 1990)'
_diffrn_ambient_temperature 100(2)
_diffrn_detector_area_resol_mean 0
_diffrn_measured_fraction_theta_full 0.983
_diffrn_measured_fraction_theta_max 0.983
_diffrn_measurement_device_type 'Bruker APEX'
_diffrn_measurement_method '0.3 wide w/ exposures'
_diffrn_radiation_monochromator graphite
_diffrn_radiation_source 'fine-focus sealed tube'
_diffrn_radiation_type MoK\a
_diffrn_radiation_wavelength 0.71073
_diffrn_reflns_av_R_equivalents 0.0000
_diffrn_reflns_av_sigmaI/netI 0.0505
_diffrn_reflns_limit_h_max 23
_diffrn_reflns_limit_h_min -23
_diffrn_reflns_limit_k_max 33
_diffrn_reflns_limit_k_min 0
_diffrn_reflns_limit_l_max 29
_diffrn_reflns_limit_l_min 0
_diffrn_reflns_number 8944
_diffrn_reflns_theta_full 28.53
_diffrn_reflns_theta_max 28.53
_diffrn_reflns_theta_min 1.14
_diffrn_standards_decay_% 0
_diffrn_standards_interval_count n/a
_diffrn_standards_interval_time n/a
_diffrn_standards_number n/a
_exptl_absorpt_coefficient_mu 14.088
_exptl_absorpt_correction_T_max 0.655
_exptl_absorpt_correction_T_min 0.550
_exptl_absorpt_correction_type multi-scan
_exptl_absorpt_process_details SADABS
_exptl_crystal_colour yellow
_exptl_crystal_density_diffrn 2.211
_exptl_crystal_density_meas ?
_exptl_crystal_density_method 'not measured'
_exptl_crystal_description prism
_exptl_crystal_F_000 7968
_exptl_crystal_size_max 0.084
_exptl_crystal_size_mid 0.036
_exptl_crystal_size_min 0.030
_refine_diff_density_max 4.384
_refine_diff_density_min -1.093
_refine_diff_density_rms 0.207
_refine_ls_extinction_method none
_refine_ls_goodness_of_fit_ref 0.935
_refine_ls_hydrogen_treatment none
_refine_ls_matrix_type full
_refine_ls_number_parameters 153
_refine_ls_number_reflns 8944
_refine_ls_number_restraints 0
_refine_ls_restrained_S_all 0.935
_refine_ls_R_factor_all 0.0397
_refine_ls_R_factor_gt 0.0302
_refine_ls_shift/su_max 0.002
_refine_ls_shift/su_mean 0.000
_refine_ls_structure_factor_coef Fsqd
_refine_ls_weighting_details 'calc w=1/[\s^2^(Fo^2^)+(0.0394P)^2^+0.0000P] where P=(Fo^2^+2Fc^2^)/3'
_refine_ls_weighting_scheme calc
_refine_ls_wR_factor_gt 0.0721
_refine_ls_wR_factor_ref 0.0736
_reflns_number_gt 6899
_reflns_number_total 8944
_reflns_threshold_expression >2sigma(I)
_cod_data_source_file ja1048219_si_006.cif
_cod_data_source_block i4m
_cod_depositor_comments
;
The following automatic conversions were performed:

'_exptl_crystal_density_meas' value 'n/a' was changed to '?' - the
value is perceived as not measured.

Automatic conversion script
Id: cif_fix_values 3008 2015-01-20 13:52:24Z robertas 
;
_cod_database_code 4103091

loop_
_symmetry_equiv_pos_as_xyz
'x, y, z'
'-x, -y, z'
'-y, x, z'
'y, -x, z'
'x+1/2, y+1/2, z+1/2'
'-x+1/2, -y+1/2, z+1/2'
'-y+1/2, x+1/2, z+1/2'
'y+1/2, -x+1/2, z+1/2'
'-x, -y, -z'
'x, y, -z'
'y, -x, -z'
'-y, x, -z'
'-x+1/2, -y+1/2, -z+1/2'
'x+1/2, y+1/2, -z+1/2'
'y+1/2, -x+1/2, -z+1/2'
'-y+1/2, x+1/2, -z+1/2'

loop_
_atom_site_label
_atom_site_type_symbol
_atom_site_fract_x
_atom_site_fract_y
_atom_site_fract_z
_atom_site_U_iso_or_equiv
_atom_site_adp_type
_atom_site_occupancy
_atom_site_symmetry_multiplicity
_atom_site_calc_flag
_atom_site_refinement_flags
U1 U 0.711456(12) 0.130589(12) 0.0000 0.01675(7) Uani 1 2 d S
U2 U 0.882932(8) 0.002712(8) 0.329904(10) 0.01419(6) Uani 1 1 d .
U3 U 0.709750(13) -0.102017(12) 0.0000 0.02081(8) Uani 1 2 d S
U4 U 0.708223(9) 0.014144(9) 0.134824(10) 0.01825(6) Uani 1 1 d .
P1 P 0.75847(6) -0.05115(6) 0.27327(7) 0.0214(3) Uani 1 1 d .
P2 P 0.76072(6) 0.06613(6) 0.27964(7) 0.0177(3) Uani 1 1 d .
P3 P 0.75104(6) -0.22659(6) -0.06790(7) 0.0216(3) Uani 1 1 d .
O1 O 0.82111(16) 0.06012(16) 0.28219(18) 0.0219(9) Uiso 1 1 d .
O2 O 0.94544(15) -0.05171(14) 0.37803(17) 0.0167(8) Uiso 1 1 d .
O3 O 0.66738(16) -0.03801(16) 0.06035(18) 0.0231(9) Uiso 1 1 d .
O4 O 0.6520(2) 0.1716(2) 0.0000 0.0225(13) Uiso 1 2 d S
O5 O 0.91271(15) 0.09174(15) 0.34566(17) 0.0171(8) Uiso 1 1 d .
O6 O 0.74262(15) 0.07145(15) 0.21367(18) 0.0212(9) Uiso 1 1 d .
O7 O 0.77080(15) 0.01535(15) 0.09400(18) 0.0209(9) Uiso 1 1 d .
O8 O 0.84469(15) 0.00446(14) 0.39953(17) 0.0162(8) Uiso 1 1 d .
O9 O 0.66849(15) 0.06724(15) 0.05940(18) 0.0211(9) Uiso 1 1 d .
O10 O 0.64765(16) 0.01270(16) 0.17688(19) 0.0243(10) Uiso 1 1 d .
O11 O 0.91965(15) 0.00124(15) 0.25888(18) 0.0190(9) Uiso 1 1 d .
O12 O 0.7709(2) -0.0651(2) 0.0000 0.0239(13) Uiso 1 2 d S
O13 O 0.69325(15) 0.10424(15) 0.10361(18) 0.0212(9) Uiso 1 1 d .
O14 O 0.7714(2) 0.0925(2) 0.0000 0.0217(13) Uiso 1 2 d S
O15 O 0.81782(16) -0.05297(16) 0.2862(2) 0.0259(10) Uiso 1 1 d .
O16 O 0.73120(17) -0.09989(17) 0.2992(2) 0.0311(11) Uiso 1 1 d .
O17 O 0.74200(17) 0.11207(17) 0.3194(2) 0.0279(10) Uiso 1 1 d .
O18 O 0.69405(16) -0.07548(17) 0.1026(2) 0.0271(10) Uiso 1 1 d .
O19 O 0.74847(17) -0.04429(17) 0.2051(2) 0.0274(10) Uiso 1 1 d .
O20 O 0.80754(18) -0.24696(18) -0.0663(2) 0.0344(11) Uiso 1 1 d .
O21 O 0.74975(18) -0.16603(18) -0.0634(2) 0.0343(11) Uiso 1 1 d .
O22 O 0.6497(2) -0.1409(2) 0.0000 0.0260(14) Uiso 1 2 d S
O23 O 0.7227(2) -0.2456(2) -0.1241(2) 0.0450(13) Uiso 1 1 d .
C1 C 0.7199(4) -0.2516(4) 0.0000 0.027(2) Uiso 1 2 d S
C2 C 0.7321(2) 0.0063(2) 0.3105(3) 0.0230(13) Uiso 1 1 d .

loop_
_atom_site_aniso_label
_atom_site_aniso_U_11
_atom_site_aniso_U_22
_atom_site_aniso_U_33
_atom_site_aniso_U_23
_atom_site_aniso_U_13
_atom_site_aniso_U_12
U1 0.01978(16) 0.01760(16) 0.01287(15) 0.000 0.000 0.00288(12)
U2 0.01504(11) 0.01480(11) 0.01273(10) 0.00026(8) -0.00070(8) 0.00012(8)
U3 0.02476(17) 0.01707(16) 0.02061(17) 0.000 0.000 -0.00306(13)
U4 0.02226(12) 0.01958(12) 0.01290(11) 0.00035(9) -0.00267(9) 0.00126(9)
P1 0.0267(9) 0.0197(8) 0.0177(8) 0.0039(6) -0.0088(7) -0.0070(7)
P2 0.0176(8) 0.0177(8) 0.0179(8) -0.0015(6) -0.0037(6) 0.0026(6)
P3 0.0229(8) 0.0203(8) 0.0217(9) -0.0011(7) -0.0029(7) -0.0012(6)

loop_
_atom_type_symbol
_atom_type_description
_atom_type_scat_dispersion_real
_atom_type_scat_dispersion_imag
_atom_type_scat_source
O O 0.0106 0.0060 'International Tables Vol C Tables 4.2.6.8 and 6.1.1.4'
P P 0.1023 0.0942 'International Tables Vol C Tables 4.2.6.8 and 6.1.1.4'
U U -9.6767 9.6646 'International Tables Vol C Tables 4.2.6.8 and 6.1.1.4'
C C 0.0033 0.0016 'International Tables Vol C Tables 4.2.6.8 and 6.1.1.4'

loop_
_geom_angle_atom_site_label_1
_geom_angle_atom_site_label_2
_geom_angle_atom_site_label_3
_geom_angle
_geom_angle_site_symmetry_1
_geom_angle_site_symmetry_3
O14 U1 O4 177.8(2) . .
O14 U1 O9 91.43(18) . .
O4 U1 O9 90.37(17) . .
O14 U1 O9 91.43(18) . 10
O4 U1 O9 90.37(17) . 10
O9 U1 O9 67.91(19) . 10
O14 U1 O20 88.82(18) . 11_665
O4 U1 O20 89.46(18) . 11_665
O9 U1 O20 108.38(15) . 11_665
O9 U1 O20 176.29(15) 10 11_665
O14 U1 O20 88.82(18) . 4_665
O4 U1 O20 89.46(18) . 4_665
O9 U1 O20 176.29(15) . 4_665
O9 U1 O20 108.38(15) 10 4_665
O20 U1 O20 75.3(2) 11_665 4_665
O14 U1 O13 90.75(11) . 10
O4 U1 O13 89.98(11) . 10
O9 U1 O13 104.35(14) . 10
O9 U1 O13 36.44(13) 10 10
O20 U1 O13 147.27(15) 11_665 10
O20 U1 O13 71.94(15) 4_665 10
O14 U1 O13 90.75(11) . .
O4 U1 O13 89.98(11) . .
O9 U1 O13 36.44(13) . .
O9 U1 O13 104.35(14) 10 .
O20 U1 O13 71.94(15) 11_665 .
O20 U1 O13 147.27(15) 4_665 .
O13 U1 O13 140.79(19) 10 .
O8 U2 O11 178.44(17) . .
O8 U2 O2 89.67(15) . .
O11 U2 O2 91.71(15) . .
O8 U2 O2 89.01(15) . 4_665
O11 U2 O2 92.14(15) . 4_665
O2 U2 O2 69.67(18) . 4_665
O8 U2 O15 89.15(16) . .
O11 U2 O15 89.74(16) . .
O2 U2 O15 107.57(13) . .
O2 U2 O15 176.69(14) 4_665 .
O8 U2 O1 90.32(15) . .
O11 U2 O1 88.32(15) . .
O2 U2 O1 178.25(13) . .
O2 U2 O1 108.58(13) 4_665 .
O15 U2 O1 74.18(14) . .
O8 U2 O5 92.54(15) . 3_645
O11 U2 O5 88.15(15) . 3_645
O2 U2 O5 36.47(12) . 3_645
O2 U2 O5 106.07(13) 4_665 3_645
O15 U2 O5 71.27(13) . 3_645
O1 U2 O5 145.27(13) . 3_645
O8 U2 O5 91.32(15) . .
O11 U2 O5 88.99(15) . .
O2 U2 O5 105.90(13) . .
O2 U2 O5 36.30(12) 4_665 .
O15 U2 O5 146.53(13) . .
O1 U2 O5 72.35(13) . .
O5 U2 O5 142.08(17) 3_645 .
O12 U3 O22 178.2(3) . .
O12 U3 O3 91.97(18) . 10
O22 U3 O3 89.53(18) . 10
O12 U3 O3 91.96(18) . .
O22 U3 O3 89.53(18) . .
O3 U3 O3 68.6(2) 10 .
O12 U3 O21 89.30(18) . .
O22 U3 O21 89.24(18) . .
O3 U3 O21 109.59(15) 10 .
O3 U3 O21 177.83(15) . .
O12 U3 O21 89.30(18) . 10
O22 U3 O21 89.24(18) . 10
O3 U3 O21 177.83(15) 10 10
O3 U3 O21 109.59(15) . 10
O21 U3 O21 72.2(2) . 10
O12 U3 O18 89.83(12) . .
O22 U3 O18 90.76(12) . .
O3 U3 O18 105.22(15) 10 .
O3 U3 O18 36.62(14) . .
O21 U3 O18 145.19(15) . .
O21 U3 O18 73.01(15) 10 .
O12 U3 O18 89.83(12) . 10
O22 U3 O18 90.76(12) . 10
O3 U3 O18 36.62(14) 10 10
O3 U3 O18 105.22(15) . 10
O21 U3 O18 73.01(15) . 10
O21 U3 O18 145.19(15) 10 10
O18 U3 O18 141.8(2) . 10
O10 U4 O7 178.43(18) . .
O10 U4 O3 88.33(17) . .
O7 U4 O3 92.83(16) . .
O10 U4 O9 90.52(16) . .
O7 U4 O9 90.88(16) . .
O3 U4 O9 69.04(14) . .
O10 U4 O19 91.10(17) . .
O7 U4 O19 87.55(16) . .
O3 U4 O19 107.05(14) . .
O9 U4 O19 175.72(14) . .
O10 U4 O18 90.29(16) . .
O7 U4 O18 90.02(16) . .
O3 U4 O18 36.52(14) . .
O9 U4 O18 105.48(14) . .
O19 U4 O18 70.55(14) . .
O10 U4 O13 91.80(16) . .
O7 U4 O13 88.90(15) . .
O3 U4 O13 105.36(14) . .
O9 U4 O13 36.33(13) . .
O19 U4 O13 147.52(14) . .
O18 U4 O13 141.74(14) . .
O10 U4 O6 87.19(16) . .
O7 U4 O6 91.69(16) . .
O3 U4 O6 174.80(13) . .
O9 U4 O6 108.33(13) . .
O19 U4 O6 75.71(14) . .
O18 U4 O6 146.11(14) . .
O13 U4 O6 72.14(13) . .
O16 P1 O19 112.5(3) . .
O16 P1 O15 110.6(2) . .
O19 P1 O15 110.3(2) . .
O16 P1 C2 108.5(3) . .
O19 P1 C2 107.0(3) . .
O15 P1 C2 107.8(3) . .
O6 P2 O17 112.4(2) . .
O6 P2 O1 110.0(2) . .
O17 P2 O1 111.3(2) . .
O6 P2 C2 108.0(3) . .
O17 P2 C2 107.4(3) . .
O1 P2 C2 107.5(3) . .
O23 P3 O20 111.0(3) . .
O23 P3 O21 111.2(3) . .
O20 P3 O21 110.9(3) . .
O23 P3 C1 110.9(3) . .
O20 P3 C1 105.9(3) . .
O21 P3 C1 106.8(3) . .
P2 O1 U2 136.9(2) . .
O5 O2 U2 73.3(2) 3_645 .
O5 O2 U2 73.3(2) 3_645 3_645
U2 O2 U2 125.71(17) . 3_645
O18 O3 U4 74.0(2) . .
O18 O3 U3 72.9(2) . .
U4 O3 U3 125.49(17) . .
O2 O5 U2 70.2(2) 4_665 4_665
O2 O5 U2 70.4(2) 4_665 .
U2 O5 U2 121.98(16) 4_665 .
P2 O6 U4 137.3(2) . .
O13 O9 U1 74.7(2) . .
O13 O9 U4 73.8(2) . .
U1 O9 U4 125.81(17) . .
O9 O13 U4 69.9(2) . .
O9 O13 U1 68.8(2) . .
U4 O13 U1 119.93(16) . .
P1 O15 U2 137.7(2) . .
O3 O18 U3 70.5(2) . .
O3 O18 U4 69.5(2) . .
U3 O18 U4 121.31(18) . .
P1 O19 U4 141.3(3) . .
P3 O20 U1 141.4(3) . 3_645
P3 O21 U3 137.0(3) . .
P3 C1 P3 111.7(5) 10 .
P1 C2 P2 110.9(3) . .

loop_
_geom_bond_atom_site_label_1
_geom_bond_atom_site_label_2
_geom_bond_distance
_geom_bond_site_symmetry_2
U1 O14 1.793(6) .
U1 O4 1.823(6) .
U1 O9 2.329(4) .
U1 O9 2.329(4) 10
U1 O20 2.377(5) 11_665
U1 O20 2.377(5) 4_665
U1 O13 2.409(4) 10
U1 O13 2.409(4) .
U2 O8 1.805(4) .
U2 O11 1.811(4) .
U2 O2 2.342(4) .
U2 O2 2.355(4) 4_665
U2 O15 2.365(4) .
U2 O1 2.372(4) .
U2 O5 2.385(4) 3_645
U2 O5 2.394(4) .
U3 O12 1.804(6) .
U3 O22 1.805(6) .
U3 O3 2.345(4) 10
U3 O3 2.345(4) .
U3 O21 2.357(5) .
U3 O21 2.357(5) 10
U3 O18 2.377(4) .
U3 O18 2.377(4) 10
U4 O10 1.785(4) .
U4 O7 1.815(4) .
U4 O3 2.336(4) .
U4 O9 2.352(4) .
U4 O19 2.361(4) .
U4 O18 2.396(4) .
U4 O13 2.404(4) .
U4 O6 2.414(4) .
P1 O16 1.519(5) .
P1 O19 1.524(5) .
P1 O15 1.525(4) .
P1 C2 1.791(6) .
P2 O6 1.521(4) .
P2 O17 1.525(4) .
P2 O1 1.532(4) .
P2 C2 1.806(6) .
P3 O23 1.503(5) .
P3 O20 1.516(5) .
P3 O21 1.532(5) .
P3 C1 1.797(5) .
O2 O5 1.480(5) 3_645
O2 U2 2.355(4) 3_645
O3 O18 1.484(6) .
O5 O2 1.480(5) 4_665
O5 U2 2.385(4) 4_665
O9 O13 1.483(5) .
O20 U1 2.377(5) 3_645
C1 P3 1.797(5) 10
